data_2211004
loop_
_publ_author_name
'Zou, Li-Ke'
'Xie, Bin'
'Zhao, Bin'
'Jiang, Wei-Dong'
'Wu, Yu'

_publ_section_title Bis[<i>O</i>,<i>O</i>'-bis(2-phenylethyl)dithiophosphato]dipyridinenickel(II)
_journal_coeditor_code GG2003
_journal_issue 11
_journal_name_full 'Acta Crystallographica Section E'
_journal_page_first m2830
_journal_page_last m2831
_journal_paper_doi 10.1107/S1600536806039936
_journal_volume 62
_journal_year 2006
_chemical_formula_iupac '[Ni (C16 H18 O4 P2 S4)2 (C5 H5 N)2]'
_chemical_formula_moiety 'C42 H46 N2 Ni O4 P2 S4'
_chemical_formula_sum 'C42 H46 N2 Ni O4 P2 S4'
_chemical_formula_weight 891.70
_chemical_name_systematic
;
Bis[O,O'-bis(2-phenylethyl) dithiophosphato]dipyridinenickel(II)
;
_space_group_IT_number 14
_symmetry_cell_setting monoclinic
_symmetry_space_group_name_Hall '-P 2ybc'
_symmetry_space_group_name_H-M 'P 1 21/c 1'
_atom_sites_solution_hydrogens geom
_atom_sites_solution_primary direct
_atom_sites_solution_secondary difmap
_audit_creation_method SHELXL-97
_cell_angle_alpha 90.00
_cell_angle_beta 92.07(4)
_cell_angle_gamma 90.00
_cell_formula_units_Z 2
_cell_length_a 9.240(3)
_cell_length_b 16.124(8)
_cell_length_c 14.148(7)
_cell_measurement_reflns_used 21
_cell_measurement_temperature 289(2)
_cell_measurement_theta_max 5.34
_cell_measurement_theta_min 4.38
_cell_volume 2106.5(16)
_computing_cell_refinement DIFRAC
_computing_data_collection 'DIFRAC (Gabe <i>et al.</i>,  1993)'
_computing_data_reduction 'NRCVAX (Gabe <i>et al.</i>,  1989)'
_computing_molecular_graphics 'PLATON (Spek, 2003)'
_computing_publication_material 'SHELXTL (Bruker, 1998)'
_computing_structure_refinement 'SHELXL97 (Sheldrick, 1997)'
_computing_structure_solution 'SHELXS97 (Sheldrick, 1997)'
_diffrn_ambient_temperature 289(2)
_diffrn_measured_fraction_theta_full 0.957
_diffrn_measured_fraction_theta_max 0.957
_diffrn_measurement_device_type 'Enraf-Nonius CAD-4'
_diffrn_measurement_method \w-\q
_diffrn_radiation_monochromator graphite
_diffrn_radiation_source 'fine-focus sealed tube'
_diffrn_radiation_type MoK\a
_diffrn_radiation_wavelength 0.71073
_diffrn_reflns_av_R_equivalents 0.024
_diffrn_reflns_av_sigmaI/netI 0.049
_diffrn_reflns_limit_h_max 11
_diffrn_reflns_limit_h_min -11
_diffrn_reflns_limit_k_max 19
_diffrn_reflns_limit_k_min 0
_diffrn_reflns_limit_l_max 17
_diffrn_reflns_limit_l_min -8
_diffrn_reflns_number 4138
_diffrn_reflns_theta_full 25.54
_diffrn_reflns_theta_max 25.54
_diffrn_reflns_theta_min 1.92
_diffrn_standards_decay_% 4
_diffrn_standards_interval_count 300
_diffrn_standards_number 3
_exptl_absorpt_coefficient_mu 0.778
_exptl_absorpt_correction_T_max 0.829
_exptl_absorpt_correction_T_min 0.789
_exptl_absorpt_correction_type none
_exptl_crystal_colour green
_exptl_crystal_density_diffrn 1.406
_exptl_crystal_density_method 'not measured'
_exptl_crystal_description block
_exptl_crystal_F_000 932
_exptl_crystal_size_max 0.32
_exptl_crystal_size_mid 0.30
_exptl_crystal_size_min 0.25
_refine_diff_density_max 0.67
_refine_diff_density_min -1.07
_refine_ls_extinction_coef 0.044(3)
_refine_ls_extinction_expression Fc^*^=kFc[1+0.001xFc^2^\l^3^/sin(2\q)]^-1/4^
_refine_ls_extinction_method SHELXL97
_refine_ls_goodness_of_fit_ref 1.101
_refine_ls_hydrogen_treatment constr
_refine_ls_matrix_type full
_refine_ls_number_parameters 253
_refine_ls_number_reflns 3911
_refine_ls_number_restraints 9
_refine_ls_restrained_S_all 1.100
_refine_ls_R_factor_all 0.0908
_refine_ls_R_factor_gt 0.0470
_refine_ls_shift/su_max 0.001
_refine_ls_shift/su_mean 0.000
_refine_ls_structure_factor_coef Fsqd
_refine_ls_weighting_details 'calc w=1/[\s^2^(Fo^2^)+(0.0787P)^2^+0.0752P] where P=(Fo^2^+2Fc^2^)/3'
_refine_ls_weighting_scheme calc
_refine_ls_wR_factor_gt 0.1204
_refine_ls_wR_factor_ref 0.1428
_reflns_number_gt 2616
_reflns_number_total 3911
_reflns_threshold_expression I>2\s(I)
_cod_data_source_file gg2003.cif
_cod_data_source_block I
_cod_depositor_comments
;
The following automatic conversions were performed:
'_symmetry_cell_setting' value 'Monoclinic' changed to 'monoclinic'
according to '/home/saulius/struct/CIF-dictionaries/cif_core.dic'
dictionary named 'cif_core.dic' version 2.4.1 from 2010-06-29.

Automatic conversion script
Id: cif_fix_enum 1527 2010-12-29 10:47:43Z saulius 

The following automatic conversions were performed:

'_symmetry_cell_setting' value 'Monoclinic' changed to 'monoclinic'
according to /home/saulius/struct/CIF-dictionaries/cif_core.dic
dictionary named 'cif_core.dic' version 2.4.1 from 2010-06-29.

Automatic conversion script
Id: cif_fix_values 1715 2011-07-08 13:25:40Z adriana 
;
_cod_original_cell_volume 2106.4(16)
_cod_original_sg_symbol_H-M 'P 21/c'
_cod_database_code 2211004
_cod_database_fobs_code 2211004

loop_
_symmetry_equiv_pos_as_xyz
'x, y, z'
'-x, y+1/2, -z+1/2'
'-x, -y, -z'
'x, -y-1/2, z-1/2'

loop_
_atom_site_type_symbol
_atom_site_label
_atom_site_fract_x
_atom_site_fract_y
_atom_site_fract_z
_atom_site_U_iso_or_equiv
_atom_site_adp_type
_atom_site_calc_flag
_atom_site_refinement_flags
_atom_site_occupancy
Ni Ni 0.0000 0.0000 0.0000 0.0372(2) Uani d S 1
P P -0.11608(11) 0.13743(6) 0.12003(7) 0.0463(3) Uani d . 1
S S1 0.05184(11) 0.14670(6) 0.03798(7) 0.0470(3) Uani d . 1
S S2 -0.19570(11) 0.02321(6) 0.11541(7) 0.0490(3) Uani d . 1
O O1 -0.2344(3) 0.20619(17) 0.0967(2) 0.0581(8) Uani d . 1
O O2 -0.0828(3) 0.16856(17) 0.22454(19) 0.0577(8) Uani d . 1
N N -0.1467(3) 0.03614(18) -0.1112(2) 0.0424(7) Uani d D 1
C C1 -0.1146(5) 0.0958(2) -0.1726(3) 0.0499(10) Uani d D 1
C C2 -0.2113(5) 0.1261(3) -0.2397(3) 0.0631(12) Uani d D 1
C C3 -0.3485(5) 0.0945(3) -0.2445(3) 0.0684(13) Uani d D 1
C C4 -0.3839(5) 0.0322(3) -0.1834(3) 0.0627(12) Uani d D 1
C C5 -0.2810(4) 0.0051(2) -0.1184(3) 0.0501(10) Uani d D 1
C C6 -0.3110(5) 0.2036(3) 0.0062(3) 0.0584(11) Uani d . 1
C C7 -0.4105(5) 0.2769(3) -0.0030(3) 0.0667(13) Uani d . 1
C C8 -0.4971(4) 0.2711(3) -0.0952(3) 0.0554(11) Uani d D 1
C C9 -0.4533(5) 0.3134(3) -0.1732(4) 0.0636(12) Uani d D 1
C C10 -0.5305(6) 0.3062(3) -0.2581(4) 0.0755(15) Uani d D 1
C C11 -0.6499(6) 0.2560(4) -0.2645(4) 0.0850(17) Uani d D 1
C C12 -0.6920(6) 0.2141(4) -0.1881(5) 0.0976(19) Uani d D 1
C C13 -0.6154(5) 0.2219(3) -0.1036(4) 0.0775(15) Uani d D 1
C C14 0.0186(5) 0.1219(3) 0.2835(3) 0.0581(11) Uani d . 1
C C15 0.0048(5) 0.1523(3) 0.3825(3) 0.0628(12) Uani d . 1
C C16 0.1005(4) 0.1086(3) 0.4542(3) 0.0541(10) Uani d D 1
C C17 0.0672(6) 0.1135(3) 0.5476(4) 0.0752(14) Uani d D 1
C C18 0.1518(8) 0.0744(4) 0.6163(4) 0.100(2) Uani d D 1
C C19 0.2693(9) 0.0307(4) 0.5931(5) 0.106(2) Uani d D 1
C C20 0.3026(6) 0.0235(4) 0.5012(6) 0.103(2) Uani d D 1
C C21 0.2202(6) 0.0633(4) 0.4319(4) 0.0863(17) Uani d D 1
H H1 -0.0216 0.1180 -0.1696 0.087(4) Uiso calc R 1
H H2 -0.1840 0.1675 -0.2813 0.087(4) Uiso calc R 1
H H3 -0.4168 0.1148 -0.2885 0.087(4) Uiso calc R 1
H H4 -0.4760 0.0089 -0.1860 0.087(4) Uiso calc R 1
H H5 -0.3057 -0.0372 -0.0772 0.087(4) Uiso calc R 1
H H6A -0.3665 0.1527 0.0006 0.086(6) Uiso calc R 1
H H6B -0.2423 0.2046 -0.0441 0.086(6) Uiso calc R 1
H H7A -0.3545 0.3277 -0.0014 0.086(6) Uiso calc R 1
H H7B -0.4753 0.2777 0.0494 0.086(6) Uiso calc R 1
H H9 -0.3715 0.3470 -0.1689 0.087(4) Uiso calc R 1
H H10 -0.5015 0.3353 -0.3108 0.087(4) Uiso calc R 1
H H11 -0.7018 0.2509 -0.3217 0.087(4) Uiso calc R 1
H H12 -0.7730 0.1799 -0.1924 0.087(4) Uiso calc R 1
H H13 -0.6455 0.1927 -0.0511 0.087(4) Uiso calc R 1
H H14A 0.1166 0.1304 0.2629 0.086(6) Uiso calc R 1
H H14B -0.0034 0.0631 0.2797 0.086(6) Uiso calc R 1
H H15A -0.0950 0.1459 0.4001 0.086(6) Uiso calc R 1
H H15B 0.0274 0.2110 0.3844 0.086(6) Uiso calc R 1
H H17 -0.0136 0.1436 0.5649 0.087(4) Uiso calc R 1
H H18 0.1274 0.0782 0.6794 0.087(4) Uiso calc R 1
H H19 0.3273 0.0057 0.6400 0.087(4) Uiso calc R 1
H H20 0.3815 -0.0085 0.4846 0.087(4) Uiso calc R 1
H H21 0.2461 0.0593 0.3691 0.087(4) Uiso calc R 1

loop_
_atom_site_aniso_label
_atom_site_aniso_U_11
_atom_site_aniso_U_22
_atom_site_aniso_U_33
_atom_site_aniso_U_12
_atom_site_aniso_U_13
_atom_site_aniso_U_23
Ni 0.0402(4) 0.0321(4) 0.0395(4) -0.0009(3) 0.0046(3) 0.0009(3)
P 0.0538(6) 0.0419(6) 0.0431(6) 0.0089(5) 0.0019(5) -0.0044(4)
S1 0.0537(6) 0.0350(5) 0.0525(6) -0.0034(4) 0.0026(5) 0.0006(4)
S2 0.0491(6) 0.0499(6) 0.0486(6) -0.0012(4) 0.0107(5) 0.0024(5)
O1 0.0676(18) 0.0581(18) 0.0481(17) 0.0240(14) -0.0048(14) -0.0077(14)
O2 0.0732(18) 0.0533(17) 0.0462(17) 0.0193(15) -0.0064(14) -0.0093(13)
N 0.0425(17) 0.0383(17) 0.0467(19) 0.0002(14) 0.0051(15) -0.0029(14)
C1 0.061(2) 0.042(2) 0.048(2) 0.0017(19) 0.009(2) 0.0036(18)
C2 0.085(3) 0.054(3) 0.050(3) 0.009(2) 0.006(2) 0.014(2)
C3 0.075(3) 0.066(3) 0.063(3) 0.023(3) -0.012(3) 0.004(2)
C4 0.054(2) 0.061(3) 0.072(3) 0.003(2) -0.014(2) 0.001(2)
C5 0.050(2) 0.045(2) 0.055(3) 0.0008(19) 0.0003(19) 0.0018(19)
C6 0.064(3) 0.057(3) 0.055(3) 0.015(2) -0.005(2) -0.003(2)
C7 0.071(3) 0.061(3) 0.068(3) 0.022(2) -0.001(2) -0.001(2)
C8 0.051(2) 0.055(3) 0.060(3) 0.016(2) 0.006(2) 0.005(2)
C9 0.062(3) 0.053(3) 0.076(3) 0.007(2) 0.004(3) 0.003(2)
C10 0.087(4) 0.072(3) 0.068(3) 0.021(3) 0.010(3) 0.016(3)
C11 0.063(3) 0.110(5) 0.080(4) 0.022(3) -0.020(3) -0.005(3)
C12 0.053(3) 0.122(5) 0.117(5) -0.014(3) -0.005(3) 0.005(4)
C13 0.057(3) 0.089(4) 0.086(4) -0.003(3) 0.009(3) 0.026(3)
C14 0.067(3) 0.055(3) 0.052(3) 0.016(2) -0.003(2) -0.007(2)
C15 0.069(3) 0.069(3) 0.051(3) 0.017(2) 0.004(2) -0.013(2)
C16 0.059(2) 0.049(2) 0.055(3) -0.003(2) 0.002(2) -0.003(2)
C17 0.102(4) 0.065(3) 0.058(3) 0.008(3) 0.009(3) 0.002(2)
C18 0.161(7) 0.075(4) 0.063(4) 0.001(4) -0.006(4) 0.011(3)
C19 0.137(6) 0.082(4) 0.095(5) -0.006(4) -0.052(5) 0.023(4)
C20 0.063(3) 0.111(5) 0.134(6) 0.026(3) -0.022(4) 0.017(5)
C21 0.069(3) 0.109(5) 0.081(4) 0.020(3) 0.006(3) 0.002(3)

loop_
_atom_type_symbol
_atom_type_description
_atom_type_scat_dispersion_real
_atom_type_scat_dispersion_imag
_atom_type_scat_source
C C 0.0033 0.0016 'International Tables Vol C Tables 4.2.6.8 and 6.1.1.4'
H H 0.0000 0.0000 'International Tables Vol C Tables 4.2.6.8 and 6.1.1.4'
O O 0.0106 0.0060 'International Tables Vol C Tables 4.2.6.8 and 6.1.1.4'
N N 0.0061 0.0033 'International Tables Vol C Tables 4.2.6.8 and 6.1.1.4'
S S 0.1246 0.1234 'International Tables Vol C Tables 4.2.6.8 and 6.1.1.4'
P P 0.1023 0.0942 'International Tables Vol C Tables 4.2.6.8 and 6.1.1.4'
Ni Ni 0.3393 1.1124 'International Tables Vol C Tables 4.2.6.8 and 6.1.1.4'

loop_
_geom_angle_atom_site_label_1
_geom_angle_atom_site_label_2
_geom_angle_atom_site_label_3
_geom_angle_site_symmetry_1
_geom_angle_site_symmetry_3
_geom_angle
_geom_angle_publ_flag
S1 Ni S2 . . 81.61(3) yes
N Ni S1 . . 90.69(9) yes
N Ni S2 . . 89.17(8) yes
N Ni S1 . 3 89.31(9) yes
N Ni S2 . 3 90.83(8) yes
S1 Ni S2 . 3 98.39(3) yes
N Ni S1 3 . 89.31(9) ?
N Ni S2 3 . 90.83(8) ?
S1 Ni S1 3 . 180.0 ?
N Ni N . 3 180.0 ?
O2 P O1 . . 94.72(15) ?
O2 P S1 . . 113.28(13) ?
O1 P S1 . . 112.04(12) ?
O2 P S2 . . 112.64(13) ?
O1 P S2 . . 112.99(13) ?
S1 P S2 . . 110.42(6) ?
P S1 Ni . . 84.56(4) ?
P S2 Ni . . 83.38(4) ?
C6 O1 P . . 118.6(2) ?
C14 O2 P . . 118.3(2) ?
C1 N C5 . . 116.5(4) ?
C1 N Ni . . 121.9(3) ?
C5 N Ni . . 121.3(3) ?
N C1 C2 . . 123.5(4) ?
N C1 H1 . . 118.2 ?
C2 C1 H1 . . 118.2 ?
C3 C2 C1 . . 118.8(4) ?
C3 C2 H2 . . 120.6 ?
C1 C2 H2 . . 120.6 ?
C2 C3 C4 . . 118.9(4) ?
C2 C3 H3 . . 120.5 ?
C4 C3 H3 . . 120.5 ?
C5 C4 C3 . . 118.8(4) ?
C5 C4 H4 . . 120.6 ?
C3 C4 H4 . . 120.6 ?
N C5 C4 . . 123.4(4) ?
N C5 H5 . . 118.3 ?
C4 C5 H5 . . 118.3 ?
O1 C6 C7 . . 109.5(3) ?
O1 C6 H6A . . 109.8 ?
C7 C6 H6A . . 109.8 ?
O1 C6 H6B . . 109.8 ?
C7 C6 H6B . . 109.8 ?
H6A C6 H6B . . 108.2 ?
C6 C7 C8 . . 109.3(4) ?
C6 C7 H7A . . 109.8 ?
C8 C7 H7A . . 109.8 ?
C6 C7 H7B . . 109.8 ?
C8 C7 H7B . . 109.8 ?
H7A C7 H7B . . 108.3 ?
C13 C8 C9 . . 118.9(5) ?
C13 C8 C7 . . 120.9(4) ?
C9 C8 C7 . . 120.2(4) ?
C8 C9 C10 . . 120.0(5) ?
C8 C9 H9 . . 120.0 ?
C10 C9 H9 . . 120.0 ?
C11 C10 C9 . . 119.9(5) ?
C11 C10 H10 . . 120.0 ?
C9 C10 H10 . . 120.0 ?
C12 C11 C10 . . 120.0(6) ?
C12 C11 H11 . . 120.0 ?
C10 C11 H11 . . 120.0 ?
C11 C12 C13 . . 119.9(5) ?
C11 C12 H12 . . 120.0 ?
C13 C12 H12 . . 120.0 ?
C8 C13 C12 . . 121.3(5) ?
C8 C13 H13 . . 119.4 ?
C12 C13 H13 . . 119.4 ?
O2 C14 C15 . . 107.1(3) ?
O2 C14 H14A . . 110.3 ?
C15 C14 H14A . . 110.3 ?
O2 C14 H14B . . 110.3 ?
C15 C14 H14B . . 110.3 ?
H14A C14 H14B . . 108.5 ?
C14 C15 C16 . . 114.4(3) ?
C14 C15 H15A . . 108.7 ?
C16 C15 H15A . . 108.7 ?
C14 C15 H15B . . 108.7 ?
C16 C15 H15B . . 108.7 ?
H15A C15 H15B . . 107.6 ?
C17 C16 C21 . . 117.6(5) ?
C17 C16 C15 . . 118.6(4) ?
C21 C16 C15 . . 123.8(4) ?
C16 C17 C18 . . 120.9(5) ?
C16 C17 H17 . . 119.6 ?
C18 C17 H17 . . 119.6 ?
C19 C18 C17 . . 120.6(6) ?
C19 C18 H18 . . 119.7 ?
C17 C18 H18 . . 119.7 ?
C18 C19 C20 . . 119.6(6) ?
C18 C19 H19 . . 120.2 ?
C20 C19 H19 . . 120.2 ?
C19 C20 C21 . . 120.3(6) ?
C19 C20 H20 . . 119.8 ?
C21 C20 H20 . . 119.8 ?
C16 C21 C20 . . 120.9(6) ?
C16 C21 H21 . . 119.5 ?
C20 C21 H21 . . 119.5 ?

loop_
_geom_bond_atom_site_label_1
_geom_bond_atom_site_label_2
_geom_bond_distance
_geom_bond_publ_flag
Ni S1 2.4686(15) yes
Ni S2 2.5078(14) yes
Ni N 2.121(3) yes
P S1 1.9766(16) yes
P S2 1.9834(17) yes
P O1 1.584(3) yes
P O2 1.581(3) yes
O1 C6 1.440(5) ?
O2 C14 1.444(5) ?
N C1 1.337(5) ?
N C5 1.339(5) ?
C1 C2 1.370(6) ?
C1 H1 0.9300 ?
C2 C3 1.366(6) ?
C2 H2 0.9300 ?
C3 C4 1.372(7) ?
C3 H3 0.9300 ?
C4 C5 1.370(6) ?
C4 H4 0.9300 ?
C5 H5 0.9300 ?
C6 C7 1.500(6) ?
C6 H6A 0.9700 ?
C6 H6B 0.9700 ?
C7 C8 1.508(6) ?
C7 H7A 0.9700 ?
C7 H7B 0.9700 ?
C8 C13 1.353(6) ?
C8 C9 1.370(6) ?
C9 C10 1.379(7) ?
C9 H9 0.9300 ?
C10 C11 1.368(7) ?
C10 H10 0.9300 ?
C11 C12 1.345(8) ?
C11 H11 0.9300 ?
C12 C13 1.373(8) ?
C12 H12 0.9300 ?
C13 H13 0.9300 ?
C14 C15 1.495(6) ?
C14 H14A 0.9700 ?
C14 H14B 0.9700 ?
C15 C16 1.497(6) ?
C15 H15A 0.9700 ?
C15 H15B 0.9700 ?
C16 C17 1.369(6) ?
C16 C21 1.373(6) ?
C17 C18 1.378(8) ?
C17 H17 0.9300 ?
C18 C19 1.344(9) ?
C18 H18 0.9300 ?
C19 C20 1.353(9) ?
C19 H19 0.9300 ?
C20 C21 1.377(8) ?
C20 H20 0.9300 ?
C21 H21 0.9300 ?

loop_
_geom_torsion_atom_site_label_1
_geom_torsion_atom_site_label_2
_geom_torsion_atom_site_label_3
_geom_torsion_atom_site_label_4
_geom_torsion_site_symmetry_1
_geom_torsion
O2 P S1 Ni . 128.95(12)
O1 P S1 Ni . -125.34(13)
S2 P S1 Ni . 1.55(6)
N Ni S1 P . 87.89(9)
N Ni S1 P 3 -92.11(9)
S2 Ni S1 P 3 178.84(5)
S2 Ni S1 P . -1.16(5)
O2 P S2 Ni . -129.28(12)
O1 P S2 Ni . 124.83(12)
S1 P S2 Ni . -1.53(6)
N Ni S2 P . -89.66(9)
N Ni S2 P 3 90.34(9)
S1 Ni S2 P 3 -178.84(5)
S1 Ni S2 P . 1.16(5)
O2 P O1 C6 . -176.3(3)
S1 P O1 C6 . 66.2(3)
S2 P O1 C6 . -59.3(3)
O1 P O2 C14 . 176.6(3)
S1 P O2 C14 . -67.0(3)
S2 P O2 C14 . 59.2(3)
S1 Ni N C1 3 -135.0(3)
S1 Ni N C1 . 45.0(3)
S2 Ni N C1 3 -53.4(3)
S2 Ni N C1 . 126.6(3)
S1 Ni N C5 3 50.7(3)
S1 Ni N C5 . -129.3(3)
S2 Ni N C5 3 132.3(3)
S2 Ni N C5 . -47.7(3)
C5 N C1 C2 . 0.8(5)
Ni N C1 C2 . -173.7(3)
N C1 C2 C3 . 0.4(6)
C1 C2 C3 C4 . -1.4(7)
C2 C3 C4 C5 . 1.2(7)
C1 N C5 C4 . -1.0(6)
Ni N C5 C4 . 173.5(3)
C3 C4 C5 N . 0.0(7)
P O1 C6 C7 . -176.6(3)
O1 C6 C7 C8 . -176.5(4)
C6 C7 C8 C13 . 80.5(5)
C6 C7 C8 C9 . -96.9(5)
C13 C8 C9 C10 . 0.8(6)
C7 C8 C9 C10 . 178.2(4)
C8 C9 C10 C11 . -0.7(7)
C9 C10 C11 C12 . 0.3(8)
C10 C11 C12 C13 . 0.1(9)
C9 C8 C13 C12 . -0.4(7)
C7 C8 C13 C12 . -177.8(5)
C11 C12 C13 C8 . -0.1(9)
P O2 C14 C15 . -167.4(3)
O2 C14 C15 C16 . 178.5(3)
C14 C15 C16 C17 . -160.9(4)
C14 C15 C16 C21 . 18.8(7)
C21 C16 C17 C18 . 0.3(7)
C15 C16 C17 C18 . 180.0(5)
C16 C17 C18 C19 . 0.2(8)
C17 C18 C19 C20 . -1.6(10)
C18 C19 C20 C21 . 2.6(11)
C17 C16 C21 C20 . 0.7(8)
C15 C16 C21 C20 . -179.0(5)
C19 C20 C21 C16 . -2.1(10)
